data_7105533
loop_
_publ_author_name
'Zheng, Ke'
'Liu, Xiaohua'
'Zhao, Jiannan'
'Yang, Yang'
'Lin, Lili'
'Feng, Xiaoming'

_publ_section_title
;
 Highly enantioselective aza-ene-type reaction catalyzed by chiral
 N,N'-dioxide-nickel(II) complex.
;
_journal_issue 21
_journal_name_full 'Chemical communications (Cambridge, England)'
_journal_page_first 3771
_journal_page_last 3773
_journal_paper_doi 10.1039/b921042c
_journal_volume 46
_journal_year 2010
_chemical_absolute_configuration unk
_chemical_formula_sum 'C16 H13 Br O3'
_chemical_formula_weight 333.17
_chemical_name_systematic
;
?
;
_space_group_IT_number 19
_symmetry_cell_setting orthorhombic
_symmetry_space_group_name_Hall 'P 2ac 2ab'
_symmetry_space_group_name_H-M 'P 21 21 21'
_atom_sites_solution_hydrogens geom
_atom_sites_solution_primary direct
_atom_sites_solution_secondary difmap
_audit_creation_method SHELXL-97
_cell_angle_alpha 90.00
_cell_angle_beta 90.00
_cell_angle_gamma 90.00
_cell_formula_units_Z 4
_cell_length_a 5.5934(11)
_cell_length_b 7.4974(15)
_cell_length_c 31.910(6)
_cell_measurement_reflns_used 4553
_cell_measurement_temperature 113(2)
_cell_measurement_theta_max 27.90
_cell_measurement_theta_min 2.60
_cell_volume 1338.2(5)
_computing_cell_refinement CrystalClear
_computing_data_collection 'CrystalClear(Rigaku/MSC Inc.,2005)'
_computing_data_reduction CrystalClear
_computing_structure_refinement 'SHELXL-97 (Sheldrick, 1997)'
_computing_structure_solution 'SHELXS-97 (Sheldrick, 1990)'
_diffrn_ambient_temperature 113(2)
_diffrn_detector_area_resol_mean 7.31
_diffrn_measured_fraction_theta_full 0.988
_diffrn_measured_fraction_theta_max 0.988
_diffrn_measurement_device_type 'Rigaku Saturn CCD detector'
_diffrn_measurement_method '\f and \w scans'
_diffrn_radiation_monochromator confocal
_diffrn_radiation_source 'rotating anode'
_diffrn_radiation_type MoK\a
_diffrn_radiation_wavelength 0.71073
_diffrn_reflns_av_R_equivalents 0.0691
_diffrn_reflns_av_sigmaI/netI 0.0830
_diffrn_reflns_limit_h_max 4
_diffrn_reflns_limit_h_min -7
_diffrn_reflns_limit_k_max 9
_diffrn_reflns_limit_k_min -9
_diffrn_reflns_limit_l_max 41
_diffrn_reflns_limit_l_min -38
_diffrn_reflns_number 10559
_diffrn_reflns_theta_full 27.89
_diffrn_reflns_theta_max 27.89
_diffrn_reflns_theta_min 2.55
_exptl_absorpt_coefficient_mu 3.076
_exptl_absorpt_correction_T_max 0.5410
_exptl_absorpt_correction_T_min 0.4681
_exptl_absorpt_correction_type multi-scan
_exptl_absorpt_process_details CrystalClear
_exptl_crystal_colour colourless
_exptl_crystal_density_diffrn 1.654
_exptl_crystal_density_method 'not measured'
_exptl_crystal_description block
_exptl_crystal_F_000 672
_exptl_crystal_size_max 0.25
_exptl_crystal_size_mid 0.23
_exptl_crystal_size_min 0.20
_refine_diff_density_max 0.525
_refine_diff_density_min -0.509
_refine_diff_density_rms 0.084
_refine_ls_abs_structure_details 'Flack H D (1983), Acta Cryst. A39, 876-881'
_refine_ls_abs_structure_Flack 0.003(10)
_refine_ls_extinction_coef 0.043(2)
_refine_ls_extinction_expression Fc^*^=kFc[1+0.001xFc^2^\l^3^/sin(2\q)]^-1/4^
_refine_ls_extinction_method SHELXL
_refine_ls_goodness_of_fit_ref 1.026
_refine_ls_hydrogen_treatment constr
_refine_ls_matrix_type full
_refine_ls_number_parameters 183
_refine_ls_number_reflns 3171
_refine_ls_number_restraints 0
_refine_ls_restrained_S_all 1.026
_refine_ls_R_factor_all 0.0395
_refine_ls_R_factor_gt 0.0347
_refine_ls_shift/su_max 0.001
_refine_ls_shift/su_mean 0.000
_refine_ls_structure_factor_coef Fsqd
_refine_ls_weighting_details 'w=1/[\s^2^(Fo^2^)+(0.0111P)^2^+0.0000P] where P=(Fo^2^+2Fc^2^)/3'
_refine_ls_weighting_scheme calc
_refine_ls_wR_factor_gt 0.0666
_refine_ls_wR_factor_ref 0.0684
_reflns_number_gt 2776
_reflns_number_total 3171
_reflns_threshold_expression >2sigma(I)
_cod_data_source_file b921042c.txt
_cod_data_source_block cd4
_cod_depositor_comments
;
The following automatic conversions were performed:
'_symmetry_cell_setting' value 'Orthorhombic' changed to 'orthorhombic'
according to '/home/saulius/struct/CIF-dictionaries/cif_core.dic'
dictionary named 'cif_core.dic' version 2.4.1 from 2010-06-29.

Automatic conversion script
Id: cif_fix_enum 1527 2010-12-29 10:47:43Z saulius 

The following automatic conversions were performed:

'_refine_ls_weighting_scheme' value 'calc
w=1/[\s^2^(Fo^2^)+(0.0111P)^2^+0.0000P] where P=(Fo^2^+2Fc^2^)/3' was
changed to 'calc'. New tag '_refine_ls_weighting_details' was
created. The value of the new tag was set to
'w=1/[\s^2^(Fo^2^)+(0.0111P)^2^+0.0000P] where P=(Fo^2^+2Fc^2^)/3'.

Automatic conversion script
Id: cif_fix_values 3143 2015-03-26 13:38:13Z robertas 
;
_cod_database_code 7105533

loop_
_symmetry_equiv_pos_as_xyz
'x, y, z'
'-x+1/2, -y, z+1/2'
'-x, y+1/2, -z+1/2'
'x+1/2, -y+1/2, -z'

loop_
_atom_site_label
_atom_site_type_symbol
_atom_site_fract_x
_atom_site_fract_y
_atom_site_fract_z
_atom_site_U_iso_or_equiv
_atom_site_adp_type
_atom_site_occupancy
_atom_site_calc_flag
_atom_site_refinement_flags
_atom_site_disorder_assembly
_atom_site_disorder_group
Br1 Br 0.60671(5) 0.25889(4) 0.766762(7) 0.02381(12) Uani 1 d . . .
O1 O 0.1143(4) -0.0356(2) 0.94981(5) 0.0161(5) Uani 1 d . . .
C10 C 0.5935(6) -0.0627(3) 1.05359(8) 0.0118(6) Uani 1 d . . .
C4 C 0.3949(5) 0.0773(3) 0.90164(7) 0.0108(5) Uani 1 d . . .
O2 O 0.5555(3) 0.2092(2) 0.98838(6) 0.0138(4) Uani 1 d . . .
H2 H 0.4291 0.2688 0.9909 0.021 Uiso 1 calc R . .
C1 C 0.5200(5) 0.1829(4) 0.82177(8) 0.0148(6) Uani 1 d . . .
C15 C 0.6237(5) -0.0787(4) 1.17152(8) 0.0171(6) Uani 1 d . . .
H15 H 0.7318 -0.0444 1.1930 0.020 Uiso 1 calc R . .
C8 C 0.4967(4) 0.0257(3) 0.98008(7) 0.0107(6) Uani 1 d . . .
H8 H 0.6460 -0.0358 0.9707 0.013 Uiso 1 calc R . .
C3 C 0.2440(5) 0.0426(4) 0.86761(8) 0.0136(6) Uani 1 d . . .
H3 H 0.0975 -0.0186 0.8722 0.016 Uiso 1 calc R . .
C12 C 0.3021(5) -0.1740(4) 1.10857(8) 0.0120(6) Uani 1 d . . .
H12 H 0.1907 -0.2042 1.0872 0.014 Uiso 1 calc R . .
O3 O 0.8045(4) -0.0374(3) 1.04553(6) 0.0198(5) Uani 1 d . . .
C14 C 0.4073(5) -0.1625(3) 1.18158(8) 0.0175(6) Uani 1 d . . .
H14 H 0.3697 -0.1871 1.2100 0.021 Uiso 1 calc R . .
C16 C 0.6783(5) -0.0462(4) 1.12959(8) 0.0139(6) Uani 1 d . . .
H16 H 0.8257 0.0091 1.1225 0.017 Uiso 1 calc R . .
C7 C 0.3177(5) 0.0173(4) 0.94425(8) 0.0113(6) Uani 1 d . . .
C9 C 0.4091(4) -0.0672(3) 1.01950(7) 0.0112(6) Uani 1 d . . .
H9A H 0.2614 -0.0082 1.0295 0.013 Uiso 1 calc R . .
H9B H 0.3696 -0.1928 1.0128 0.013 Uiso 1 calc R . .
C6 C 0.6752(5) 0.2180(3) 0.85427(8) 0.0143(6) Uani 1 d . . .
H6 H 0.8217 0.2785 0.8494 0.017 Uiso 1 calc R . .
C5 C 0.6132(5) 0.1632(3) 0.89422(8) 0.0131(6) Uani 1 d . . .
H5 H 0.7199 0.1840 0.9169 0.016 Uiso 1 calc R . .
C13 C 0.2490(5) -0.2096(4) 1.15043(8) 0.0151(6) Uani 1 d . . .
H13 H 0.1028 -0.2666 1.1575 0.018 Uiso 1 calc R . .
C2 C 0.3046(5) 0.0961(4) 0.82737(8) 0.0154(6) Uani 1 d . . .
H2A H 0.2010 0.0737 0.8044 0.019 Uiso 1 calc R . .
C11 C 0.5194(4) -0.0937(3) 1.09804(7) 0.0110(6) Uani 1 d . . .

loop_
_atom_site_aniso_label
_atom_site_aniso_U_11
_atom_site_aniso_U_22
_atom_site_aniso_U_33
_atom_site_aniso_U_23
_atom_site_aniso_U_13
_atom_site_aniso_U_12
Br1 0.03383(19) 0.02567(19) 0.01193(15) 0.00131(13) 0.00395(13) -0.00565(19)
O1 0.0140(11) 0.0177(11) 0.0165(10) -0.0003(8) 0.0010(10) -0.0045(11)
C10 0.0141(14) 0.0077(14) 0.0138(14) 0.0012(10) 0.0024(13) -0.0011(13)
C4 0.0129(13) 0.0082(13) 0.0114(12) -0.0010(10) 0.0006(12) 0.0014(13)
O2 0.0165(9) 0.0048(10) 0.0203(9) -0.0010(7) -0.0015(9) -0.0016(8)
C1 0.0223(15) 0.0125(15) 0.0095(13) 0.0001(10) 0.0053(12) 0.0025(12)
C15 0.0203(15) 0.0184(15) 0.0125(13) -0.0021(11) -0.0058(14) -0.0008(14)
C8 0.0142(14) 0.0052(13) 0.0127(13) 0.0007(10) 0.0014(12) 0.0012(12)
C3 0.0132(14) 0.0112(15) 0.0165(14) 0.0011(12) -0.0001(12) -0.0020(12)
C12 0.0140(14) 0.0089(14) 0.0130(14) -0.0005(10) -0.0012(12) -0.0004(12)
O3 0.0114(10) 0.0319(13) 0.0163(11) 0.0057(9) -0.0006(9) -0.0008(10)
C14 0.0242(15) 0.0167(15) 0.0115(13) 0.0035(11) 0.0009(14) 0.0072(14)
C16 0.0134(14) 0.0113(15) 0.0170(14) 0.0021(11) -0.0029(13) -0.0004(13)
C7 0.0149(14) 0.0042(13) 0.0149(14) -0.0025(11) -0.0012(13) 0.0000(12)
C9 0.0103(13) 0.0108(14) 0.0126(13) 0.0040(10) 0.0001(12) -0.0012(12)
C6 0.0141(12) 0.0136(16) 0.0153(13) -0.0006(11) 0.0041(12) -0.0007(13)
C5 0.0141(14) 0.0109(14) 0.0144(14) 0.0014(11) -0.0025(13) -0.0005(13)
C13 0.0159(14) 0.0128(16) 0.0167(14) 0.0033(11) 0.0055(12) -0.0023(12)
C2 0.0184(14) 0.0153(16) 0.0126(14) -0.0025(11) -0.0056(13) -0.0015(13)
C11 0.0112(13) 0.0115(15) 0.0104(13) 0.0009(10) -0.0009(12) 0.0039(12)

loop_
_atom_type_symbol
_atom_type_description
_atom_type_scat_dispersion_real
_atom_type_scat_dispersion_imag
_atom_type_scat_source
C C 0.0033 0.0016 'International Tables Vol C Tables 4.2.6.8 and 6.1.1.4'
H H 0.0000 0.0000 'International Tables Vol C Tables 4.2.6.8 and 6.1.1.4'
O O 0.0106 0.0060 'International Tables Vol C Tables 4.2.6.8 and 6.1.1.4'
Br Br -0.2901 2.4595 'International Tables Vol C Tables 4.2.6.8 and 6.1.1.4'

loop_
_geom_angle_atom_site_label_1
_geom_angle_atom_site_label_2
_geom_angle_atom_site_label_3
_geom_angle
_geom_angle_site_symmetry_1
_geom_angle_site_symmetry_3
_geom_angle_publ_flag
O3 C10 C11 119.4(3) . . ?
O3 C10 C9 121.0(2) . . ?
C11 C10 C9 119.6(3) . . ?
C3 C4 C5 118.7(2) . . ?
C3 C4 C7 118.3(2) . . ?
C5 C4 C7 122.9(2) . . ?
C8 O2 H2 109.5 . . ?
C6 C1 C2 122.8(2) . . ?
C6 C1 Br1 118.4(2) . . ?
C2 C1 Br1 118.8(2) . . ?
C16 C15 C14 119.2(3) . . ?
C16 C15 H15 120.4 . . ?
C14 C15 H15 120.4 . . ?
O2 C8 C9 111.11(19) . . ?
O2 C8 C7 109.2(2) . . ?
C9 C8 C7 113.0(2) . . ?
O2 C8 H8 107.8 . . ?
C9 C8 H8 107.8 . . ?
C7 C8 H8 107.8 . . ?
C2 C3 C4 121.1(3) . . ?
C2 C3 H3 119.4 . . ?
C4 C3 H3 119.4 . . ?
C13 C12 C11 119.9(3) . . ?
C13 C12 H12 120.1 . . ?
C11 C12 H12 120.1 . . ?
C13 C14 C15 120.3(2) . . ?
C13 C14 H14 119.8 . . ?
C15 C14 H14 119.8 . . ?
C11 C16 C15 120.7(3) . . ?
C11 C16 H16 119.6 . . ?
C15 C16 H16 119.6 . . ?
O1 C7 C4 120.0(2) . . ?
O1 C7 C8 121.3(2) . . ?
C4 C7 C8 118.7(2) . . ?
C10 C9 C8 111.6(2) . . ?
C10 C9 H9A 109.3 . . ?
C8 C9 H9A 109.3 . . ?
C10 C9 H9B 109.3 . . ?
C8 C9 H9B 109.3 . . ?
H9A C9 H9B 108.0 . . ?
C1 C6 C5 118.6(3) . . ?
C1 C6 H6 120.7 . . ?
C5 C6 H6 120.7 . . ?
C6 C5 C4 120.7(3) . . ?
C6 C5 H5 119.6 . . ?
C4 C5 H5 119.6 . . ?
C14 C13 C12 120.4(3) . . ?
C14 C13 H13 119.8 . . ?
C12 C13 H13 119.8 . . ?
C1 C2 C3 118.0(3) . . ?
C1 C2 H2A 121.0 . . ?
C3 C2 H2A 121.0 . . ?
C16 C11 C12 119.5(2) . . ?
C16 C11 C10 118.1(2) . . ?
C12 C11 C10 122.4(2) . . ?

loop_
_geom_bond_atom_site_label_1
_geom_bond_atom_site_label_2
_geom_bond_distance
_geom_bond_site_symmetry_2
_geom_bond_publ_flag
Br1 C1 1.908(3) . ?
O1 C7 1.218(3) . ?
C10 O3 1.223(4) . ?
C10 C11 1.496(3) . ?
C10 C9 1.500(4) . ?
C4 C3 1.400(3) . ?
C4 C5 1.400(4) . ?
C4 C7 1.496(3) . ?
O2 C8 1.439(3) . ?
O2 H2 0.8400 . ?
C1 C6 1.378(3) . ?
C1 C2 1.381(4) . ?
C15 C16 1.394(3) . ?
C15 C14 1.401(4) . ?
C15 H15 0.9500 . ?
C8 C9 1.519(3) . ?
C8 C7 1.521(3) . ?
C8 H8 1.0000 . ?
C3 C2 1.387(4) . ?
C3 H3 0.9500 . ?
C12 C13 1.394(3) . ?
C12 C11 1.397(3) . ?
C12 H12 0.9500 . ?
C14 C13 1.377(4) . ?
C14 H14 0.9500 . ?
C16 C11 1.389(3) . ?
C16 H16 0.9500 . ?
C9 H9A 0.9900 . ?
C9 H9B 0.9900 . ?
C6 C5 1.384(3) . ?
C6 H6 0.9500 . ?
C5 H5 0.9500 . ?
C13 H13 0.9500 . ?
C2 H2A 0.9500 . ?

loop_
_geom_hbond_atom_site_label_D
_geom_hbond_atom_site_label_H
_geom_hbond_atom_site_label_A
_geom_hbond_distance_DH
_geom_hbond_distance_HA
_geom_hbond_distance_DA
_geom_hbond_angle_DHA
_geom_hbond_site_symmetry_A
O2 H2 O2 0.84 2.20 2.9573(12) 150.3 4_457
O2 H2 O3 0.84 2.43 3.032(3) 129.6 4_457

loop_
_geom_torsion_atom_site_label_1
_geom_torsion_atom_site_label_2
_geom_torsion_atom_site_label_3
_geom_torsion_atom_site_label_4
_geom_torsion
_geom_torsion_site_symmetry_1
_geom_torsion_site_symmetry_2
_geom_torsion_site_symmetry_3
_geom_torsion_site_symmetry_4
_geom_torsion_publ_flag
C5 C4 C3 C2 -1.8(4) . . . . ?
C7 C4 C3 C2 179.5(2) . . . . ?
C16 C15 C14 C13 -1.0(4) . . . . ?
C14 C15 C16 C11 0.9(4) . . . . ?
C3 C4 C7 O1 -10.8(4) . . . . ?
C5 C4 C7 O1 170.5(3) . . . . ?
C3 C4 C7 C8 169.8(2) . . . . ?
C5 C4 C7 C8 -8.9(4) . . . . ?
O2 C8 C7 O1 -113.9(3) . . . . ?
C9 C8 C7 O1 10.2(4) . . . . ?
O2 C8 C7 C4 65.5(3) . . . . ?
C9 C8 C7 C4 -170.4(2) . . . . ?
O3 C10 C9 C8 -20.5(3) . . . . ?
C11 C10 C9 C8 160.9(2) . . . . ?
O2 C8 C9 C10 -59.2(3) . . . . ?
C7 C8 C9 C10 177.7(2) . . . . ?
C2 C1 C6 C5 0.3(4) . . . . ?
Br1 C1 C6 C5 180.00(19) . . . . ?
C1 C6 C5 C4 -1.4(4) . . . . ?
C3 C4 C5 C6 2.1(4) . . . . ?
C7 C4 C5 C6 -179.2(2) . . . . ?
C15 C14 C13 C12 -0.1(4) . . . . ?
C11 C12 C13 C14 1.5(4) . . . . ?
C6 C1 C2 C3 0.0(4) . . . . ?
Br1 C1 C2 C3 -179.7(2) . . . . ?
C4 C3 C2 C1 0.7(4) . . . . ?
C15 C16 C11 C12 0.4(4) . . . . ?
C15 C16 C11 C10 -177.3(2) . . . . ?
C13 C12 C11 C16 -1.6(4) . . . . ?
C13 C12 C11 C10 176.0(2) . . . . ?
O3 C10 C11 C16 17.0(4) . . . . ?
C9 C10 C11 C16 -164.4(2) . . . . ?
O3 C10 C11 C12 -160.7(3) . . . . ?
C9 C10 C11 C12 18.0(4) . . . . ?

loop_
_cod_related_entry_id
_cod_related_entry_database
_cod_related_entry_code
1 ChemSpider 30653207
